data_4501515
loop_
_publ_author_name
'Bai, Hong-Ye'
'Ma, Jian-Fang'
'Yang, Jin'
'Zhang, Lai-Ping'
'Ma, Ji-Cheng'
'Liu, Ying-Ying'

_publ_section_title
;
 Eight Two-Dimensional and Three-Dimensional Metal&#x2212;Organic
 Frameworks Based on a Flexible Tetrakis(imidazole) Ligand: Synthesis,
 Topological Structures, and Photoluminescent Properties
;
_journal_issue 4
_journal_name_full 'Crystal Growth &amp; Design'
_journal_page_first 1946
_journal_paper_doi 10.1021/cg100032n
_journal_volume 10
_journal_year 2010
_chemical_formula_moiety 'C26 H23 Co1.50 N8 O6'
_chemical_formula_sum 'C26 H23 Co1.5 N8 O6'
_chemical_formula_weight 631.92
_chemical_name_systematic
;
 ?
;
_space_group_IT_number 2
_symmetry_cell_setting triclinic
_symmetry_space_group_name_Hall '-P 1'
_symmetry_space_group_name_H-M 'P -1'
_atom_sites_solution_hydrogens geom
_atom_sites_solution_primary direct
_atom_sites_solution_secondary difmap
_audit_creation_method SHELXL-97
_cell_angle_alpha 66.141(14)
_cell_angle_beta 89.714(12)
_cell_angle_gamma 73.046(14)
_cell_formula_units_Z 2
_cell_length_a 7.7765(12)
_cell_length_b 12.553(2)
_cell_length_c 14.8021(19)
_cell_measurement_reflns_used 3147
_cell_measurement_temperature 293(2)
_cell_measurement_theta_max 58.9
_cell_measurement_theta_min 4.0
_cell_volume 1253.5(4)
_computing_cell_refinement CrysAlis
_computing_data_collection 'CrysAlis (Oxford Diffraction, 2006)'
_computing_data_reduction CrysAlis
_computing_structure_refinement 'SHELXL-97 (Sheldrick, 1997)'
_computing_structure_solution 'SHELXS-97 (Sheldrick, 1997)'
_diffrn_ambient_temperature 293(2)
_diffrn_detector_area_resol_mean 10.0
_diffrn_measured_fraction_theta_full 0.872
_diffrn_measured_fraction_theta_max 0.872
_diffrn_measurement_device_type 'Oxford Diffraction Gemini R Ultra'
_diffrn_measurement_method '\w scan'
_diffrn_radiation_monochromator graphite
_diffrn_radiation_source 'fine-focus sealed tube'
_diffrn_radiation_type CuK\a
_diffrn_radiation_wavelength 1.54184
_diffrn_reflns_av_R_equivalents 0.0357
_diffrn_reflns_av_sigmaI/netI 0.0385
_diffrn_reflns_limit_h_max 7
_diffrn_reflns_limit_h_min -8
_diffrn_reflns_limit_k_max 13
_diffrn_reflns_limit_k_min -13
_diffrn_reflns_limit_l_max 16
_diffrn_reflns_limit_l_min -14
_diffrn_reflns_number 5929
_diffrn_reflns_theta_full 58.92
_diffrn_reflns_theta_max 58.92
_diffrn_reflns_theta_min 4.01
_exptl_absorpt_coefficient_mu 8.402
_exptl_absorpt_correction_T_max 0.377
_exptl_absorpt_correction_T_min 0.328
_exptl_absorpt_correction_type multi-scan
_exptl_absorpt_process_details
;
CrysAlis (Oxford Diffraction, 2006)
;
_exptl_crystal_colour red
_exptl_crystal_density_diffrn 1.674
_exptl_crystal_density_method 'not measured'
_exptl_crystal_description block
_exptl_crystal_F_000 647
_exptl_crystal_size_max 0.18
_exptl_crystal_size_mid 0.13
_exptl_crystal_size_min 0.12
_refine_diff_density_max 0.335
_refine_diff_density_min -0.541
_refine_diff_density_rms 0.080
_refine_ls_extinction_method none
_refine_ls_goodness_of_fit_ref 1.030
_refine_ls_hydrogen_treatment constr
_refine_ls_matrix_type full
_refine_ls_number_parameters 376
_refine_ls_number_reflns 3147
_refine_ls_number_restraints 0
_refine_ls_restrained_S_all 1.030
_refine_ls_R_factor_all 0.0601
_refine_ls_R_factor_gt 0.0473
_refine_ls_shift/su_max 0.000
_refine_ls_shift/su_mean 0.000
_refine_ls_structure_factor_coef Fsqd
_refine_ls_weighting_details 'calc w=1/[\s^2^(Fo^2^)+(0.0814P)^2^+0.8379P] where P=(Fo^2^+2Fc^2^)/3'
_refine_ls_weighting_scheme calc
_refine_ls_wR_factor_gt 0.1190
_refine_ls_wR_factor_ref 0.1261
_reflns_number_gt 2605
_reflns_number_total 3147
_reflns_threshold_expression >2sigma(I)
_cod_data_source_file cg100032n_si_002.cif
_cod_data_source_block Compound-6
_cod_original_cell_volume 1253.5(3)
_cod_original_formula_sum 'C26 H23 Co1.50 N8 O6'
_cod_database_code 4501515

loop_
_symmetry_equiv_pos_as_xyz
'x, y, z'
'-x, -y, -z'

loop_
_atom_site_label
_atom_site_type_symbol
_atom_site_fract_x
_atom_site_fract_y
_atom_site_fract_z
_atom_site_U_iso_or_equiv
_atom_site_adp_type
_atom_site_occupancy
_atom_site_symmetry_multiplicity
_atom_site_calc_flag
_atom_site_refinement_flags
Co1 Co 0.24837(11) 0.69048(7) -0.45023(5) 0.0310(3) Uani 1 1 d .
Co2 Co 0.0000 0.0000 0.0000 0.0198(3) Uani 1 2 d S
C1 C 0.4427(7) -0.2837(4) -0.2866(3) 0.0305(11) Uani 1 1 d .
H1 H 0.3431 -0.2208 -0.2867 0.037 Uiso 1 1 calc R
C2 C 0.6126(8) -0.4276(5) -0.3182(4) 0.0425(13) Uani 1 1 d .
H2 H 0.6525 -0.4835 -0.3460 0.051 Uiso 1 1 calc R
C3 C 0.7122(7) -0.4195(5) -0.2486(4) 0.0391(12) Uani 1 1 d .
H3 H 0.8306 -0.4676 -0.2198 0.047 Uiso 1 1 calc R
C4 C 0.6417(6) -0.2878(4) -0.1511(3) 0.0260(10) Uani 1 1 d .
H4A H 0.7388 -0.3549 -0.1026 0.031 Uiso 1 1 calc R
H4B H 0.5351 -0.2776 -0.1172 0.031 Uiso 1 1 calc R
C5 C 0.6950(6) -0.1706(4) -0.1829(3) 0.0197(9) Uani 1 1 d .
C6 C 0.7078(6) -0.1462(4) -0.0890(3) 0.0226(9) Uani 1 1 d .
H6A H 0.8159 -0.2066 -0.0450 0.027 Uiso 1 1 calc R
H6B H 0.7232 -0.0661 -0.1093 0.027 Uiso 1 1 calc R
C7 C 0.3942(6) -0.0600(4) -0.0509(3) 0.0250(10) Uani 1 1 d .
H7 H 0.3663 0.0175 -0.1035 0.030 Uiso 1 1 calc R
C8 C 0.5432(6) -0.2488(4) 0.0510(3) 0.0298(10) Uani 1 1 d .
H8 H 0.6329 -0.3245 0.0825 0.036 Uiso 1 1 calc R
C9 C 0.3764(6) -0.2140(4) 0.0781(3) 0.0287(10) Uani 1 1 d .
H9 H 0.3316 -0.2634 0.1320 0.034 Uiso 1 1 calc R
C10 C 0.8809(6) -0.1813(4) -0.2229(3) 0.0250(10) Uani 1 1 d .
H10A H 0.8719 -0.1918 -0.2840 0.030 Uiso 1 1 calc R
H10B H 0.9054 -0.1044 -0.2398 0.030 Uiso 1 1 calc R
C11 C 1.1164(7) -0.3907(4) -0.1587(3) 0.0358(11) Uani 1 1 d .
H11 H 1.0784 -0.4137 -0.2056 0.043 Uiso 1 1 calc R
C12 C 1.2636(7) -0.3925(5) -0.0379(3) 0.0365(12) Uani 1 1 d .
H12 H 1.3484 -0.4183 0.0168 0.044 Uiso 1 1 calc R
C13 C 1.1336(6) -0.2826(4) -0.0778(3) 0.0298(10) Uani 1 1 d .
H13 H 1.1138 -0.2197 -0.0570 0.036 Uiso 1 1 calc R
C14 C 0.5521(6) -0.0642(4) -0.2678(3) 0.0226(9) Uani 1 1 d .
H14A H 0.5391 -0.0902 -0.3201 0.027 Uiso 1 1 calc R
H14B H 0.4365 -0.0503 -0.2422 0.027 Uiso 1 1 calc R
C15 C 0.6465(6) 0.0966(4) -0.4026(3) 0.0273(10) Uani 1 1 d .
H15 H 0.6703 0.0555 -0.4435 0.033 Uiso 1 1 calc R
C16 C 0.5683(6) 0.1411(4) -0.2770(3) 0.0270(10) Uani 1 1 d .
H16 H 0.5295 0.1377 -0.2166 0.032 Uiso 1 1 calc R
C17 C 0.6138(6) 0.2332(4) -0.3461(3) 0.0307(10) Uani 1 1 d .
H17 H 0.6122 0.3053 -0.3417 0.037 Uiso 1 1 calc R
C18 C 0.0256(6) 0.1288(4) -0.1726(3) 0.0213(9) Uani 1 1 d .
C19 C 0.0698(6) 0.1994(4) -0.2727(3) 0.0216(9) Uani 1 1 d .
C20 C 0.0784(6) 0.1575(4) -0.3467(3) 0.0240(9) Uani 1 1 d .
H20 H 0.0493 0.0867 -0.3351 0.029 Uiso 1 1 calc R
C21 C 0.1305(6) 0.2209(4) -0.4381(3) 0.0239(10) Uani 1 1 d .
C22 C 0.1722(6) 0.3268(4) -0.4542(3) 0.0275(10) Uani 1 1 d .
H22 H 0.2094 0.3686 -0.5146 0.033 Uiso 1 1 calc R
C23 C 0.1596(6) 0.3713(4) -0.3822(3) 0.0228(9) Uani 1 1 d .
C24 C 0.1067(6) 0.3077(4) -0.2910(3) 0.0246(10) Uani 1 1 d .
H24 H 0.0961 0.3377 -0.2425 0.030 Uiso 1 1 calc R
C25 C 0.1335(7) 0.1778(4) -0.5197(3) 0.0329(11) Uani 1 1 d .
C26 C 0.1959(6) 0.4879(4) -0.3988(3) 0.0282(10) Uani 1 1 d .
N1 N 0.4449(6) -0.3422(4) -0.3422(2) 0.0328(9) Uani 1 1 d .
N2 N 0.6029(5) -0.3255(3) -0.2287(2) 0.0254(8) Uani 1 1 d .
N3 N 0.5528(5) -0.1497(3) -0.0324(2) 0.0230(8) Uani 1 1 d .
N4 N 0.2833(5) -0.0946(3) 0.0139(2) 0.0238(8) Uani 1 1 d .
N5 N 1.0362(5) -0.2817(3) -0.1548(2) 0.0265(8) Uani 1 1 d .
N6 N 1.2547(6) -0.4605(4) -0.0882(3) 0.0432(10) Uani 1 1 d .
N7 N 0.6635(5) 0.2043(3) -0.4249(2) 0.0292(9) Uani 1 1 d .
N8 N 0.5897(5) 0.0521(3) -0.3119(2) 0.0225(8) Uani 1 1 d .
O1 O -0.0130(4) 0.0316(3) -0.15427(19) 0.0265(7) Uani 1 1 d .
O2 O 0.0392(4) 0.1622(3) -0.10349(18) 0.0255(7) Uani 1 1 d .
O3 O 0.2654(4) 0.5407(3) -0.4760(2) 0.0339(8) Uani 1 1 d .
O4 O 0.1559(6) 0.5338(3) -0.3381(2) 0.0503(10) Uani 1 1 d .
O5 O -0.0217(5) 0.1956(3) -0.5626(2) 0.0431(9) Uani 1 1 d .
O6 O 0.2793(6) 0.1299(4) -0.5414(3) 0.0626(12) Uani 1 1 d .

loop_
_atom_site_aniso_label
_atom_site_aniso_U_11
_atom_site_aniso_U_22
_atom_site_aniso_U_33
_atom_site_aniso_U_23
_atom_site_aniso_U_13
_atom_site_aniso_U_12
Co1 0.0454(5) 0.0405(5) 0.0193(4) -0.0141(3) 0.0102(3) -0.0286(4)
Co2 0.0223(6) 0.0272(5) 0.0134(4) -0.0087(4) 0.0101(4) -0.0126(4)
C1 0.034(3) 0.034(2) 0.029(2) -0.014(2) 0.007(2) -0.017(2)
C2 0.059(4) 0.053(3) 0.043(3) -0.035(3) 0.022(3) -0.035(3)
C3 0.039(3) 0.043(3) 0.047(3) -0.030(2) 0.009(2) -0.014(3)
C4 0.036(3) 0.035(2) 0.0127(18) -0.0096(17) 0.0048(17) -0.019(2)
C5 0.022(2) 0.028(2) 0.0121(17) -0.0094(16) 0.0058(16) -0.011(2)
C6 0.017(2) 0.036(2) 0.0189(19) -0.0134(18) 0.0092(16) -0.012(2)
C7 0.025(3) 0.028(2) 0.022(2) -0.0094(18) 0.0074(18) -0.009(2)
C8 0.030(3) 0.035(3) 0.018(2) -0.0074(19) 0.0076(18) -0.006(2)
C9 0.034(3) 0.035(3) 0.0159(19) -0.0082(19) 0.0077(18) -0.015(2)
C10 0.027(3) 0.031(2) 0.0163(19) -0.0093(17) 0.0061(17) -0.010(2)
C11 0.034(3) 0.040(3) 0.041(3) -0.028(2) 0.008(2) -0.008(3)
C12 0.031(3) 0.048(3) 0.029(2) -0.014(2) 0.000(2) -0.012(3)
C13 0.025(3) 0.039(3) 0.033(2) -0.024(2) 0.0032(19) -0.008(2)
C14 0.021(2) 0.033(2) 0.0187(19) -0.0107(17) 0.0070(16) -0.016(2)
C15 0.039(3) 0.029(2) 0.018(2) -0.0067(18) 0.0069(18) -0.021(2)
C16 0.028(3) 0.032(2) 0.025(2) -0.0154(19) 0.0086(18) -0.010(2)
C17 0.034(3) 0.035(3) 0.029(2) -0.017(2) 0.0075(19) -0.015(2)
C18 0.016(2) 0.026(2) 0.0187(19) -0.0059(17) 0.0082(16) -0.008(2)
C19 0.020(2) 0.027(2) 0.0150(19) -0.0065(17) 0.0031(16) -0.006(2)
C20 0.028(2) 0.026(2) 0.021(2) -0.0097(17) 0.0061(17) -0.013(2)
C21 0.026(3) 0.030(2) 0.0165(19) -0.0090(18) 0.0053(17) -0.011(2)
C22 0.034(3) 0.036(2) 0.0144(19) -0.0087(18) 0.0069(17) -0.016(2)
C23 0.024(3) 0.028(2) 0.0158(19) -0.0065(17) 0.0031(16) -0.011(2)
C24 0.029(3) 0.034(2) 0.0160(19) -0.0109(17) 0.0053(17) -0.017(2)
C25 0.046(3) 0.037(3) 0.023(2) -0.015(2) 0.011(2) -0.020(3)
C26 0.034(3) 0.035(2) 0.021(2) -0.0102(19) 0.0065(18) -0.022(2)
N1 0.047(3) 0.040(2) 0.0218(18) -0.0150(17) 0.0100(17) -0.026(2)
N2 0.032(2) 0.0302(19) 0.0205(17) -0.0117(15) 0.0073(15) -0.0175(18)
N3 0.022(2) 0.033(2) 0.0176(16) -0.0131(15) 0.0057(14) -0.0112(18)
N4 0.023(2) 0.032(2) 0.0178(16) -0.0103(15) 0.0113(15) -0.0100(17)
N5 0.023(2) 0.039(2) 0.0238(17) -0.0175(16) 0.0081(15) -0.0121(19)
N6 0.041(3) 0.034(2) 0.048(2) -0.017(2) 0.001(2) -0.004(2)
N7 0.033(2) 0.036(2) 0.0221(17) -0.0120(16) 0.0058(15) -0.0165(19)
N8 0.023(2) 0.0310(19) 0.0124(15) -0.0076(14) 0.0022(13) -0.0092(17)
O1 0.0296(18) 0.0322(17) 0.0197(14) -0.0088(12) 0.0078(12) -0.0158(15)
O2 0.0344(19) 0.0297(16) 0.0161(13) -0.0103(12) 0.0113(12) -0.0146(15)
O3 0.044(2) 0.0368(18) 0.0266(15) -0.0103(13) 0.0143(14) -0.0253(17)
O4 0.091(3) 0.055(2) 0.0347(17) -0.0297(17) 0.0276(19) -0.050(2)
O5 0.054(2) 0.064(2) 0.0290(16) -0.0321(16) 0.0116(16) -0.027(2)
O6 0.050(3) 0.094(3) 0.075(3) -0.069(3) 0.019(2) -0.017(2)

loop_
_atom_type_symbol
_atom_type_description
_atom_type_scat_dispersion_real
_atom_type_scat_dispersion_imag
_atom_type_scat_source
C C 0.0181 0.0091 'International Tables Vol C Tables 4.2.6.8 and 6.1.1.4'
H H 0.0000 0.0000 'International Tables Vol C Tables 4.2.6.8 and 6.1.1.4'
N N 0.0311 0.0180 'International Tables Vol C Tables 4.2.6.8 and 6.1.1.4'
O O 0.0492 0.0322 'International Tables Vol C Tables 4.2.6.8 and 6.1.1.4'
Co Co -2.3653 3.6143 'International Tables Vol C Tables 4.2.6.8 and 6.1.1.4'

loop_
_geom_angle_atom_site_label_1
_geom_angle_atom_site_label_2
_geom_angle_atom_site_label_3
_geom_angle
_geom_angle_site_symmetry_1
_geom_angle_site_symmetry_3
O5 Co1 O3 125.37(14) 2_564 .
O5 Co1 N7 104.49(15) 2_564 2_664
O3 Co1 N7 101.32(13) . 2_664
O5 Co1 N1 107.87(15) 2_564 1_565
O3 Co1 N1 113.30(15) . 1_565
N7 Co1 N1 100.91(14) 2_664 1_565
O5 Co1 O4 86.55(15) 2_564 .
O3 Co1 O4 60.13(11) . .
N7 Co1 O4 161.31(13) 2_664 .
N1 Co1 O4 89.64(14) 1_565 .
O5 Co1 C26 106.37(15) 2_564 .
O3 Co1 C26 30.52(13) . .
N7 Co1 C26 131.71(14) 2_664 .
N1 Co1 C26 103.77(14) 1_565 .
O4 Co1 C26 29.65(13) . .
O2 Co2 O2 180.0(2) . 2
O2 Co2 N4 90.37(12) . 2
O2 Co2 N4 89.63(12) 2 2
O2 Co2 N4 89.63(12) . .
O2 Co2 N4 90.37(12) 2 .
N4 Co2 N4 180.0(3) 2 .
O2 Co2 O1 62.02(10) . .
O2 Co2 O1 117.98(10) 2 .
N4 Co2 O1 92.86(12) 2 .
N4 Co2 O1 87.14(12) . .
O2 Co2 O1 117.98(10) . 2
O2 Co2 O1 62.02(10) 2 2
N4 Co2 O1 87.14(12) 2 2
N4 Co2 O1 92.86(12) . 2
O1 Co2 O1 180.00(17) . 2
O2 Co2 C18 148.89(12) . 2
O2 Co2 C18 31.11(12) 2 2
N4 Co2 C18 86.77(13) 2 2
N4 Co2 C18 93.23(13) . 2
O1 Co2 C18 149.04(13) . 2
O1 Co2 C18 30.96(13) 2 2
O2 Co2 C18 31.11(12) . .
O2 Co2 C18 148.89(12) 2 .
N4 Co2 C18 93.23(13) 2 .
N4 Co2 C18 86.77(13) . .
O1 Co2 C18 30.96(13) . .
O1 Co2 C18 149.04(13) 2 .
C18 Co2 C18 180.0(3) 2 .
N1 C1 N2 111.7(4) . .
N1 C1 H1 124.2 . .
N2 C1 H1 124.2 . .
C3 C2 N1 110.4(4) . .
C3 C2 H2 124.8 . .
N1 C2 H2 124.8 . .
C2 C3 N2 105.8(5) . .
C2 C3 H3 127.1 . .
N2 C3 H3 127.1 . .
N2 C4 C5 118.1(3) . .
N2 C4 H4A 107.8 . .
C5 C4 H4A 107.8 . .
N2 C4 H4B 107.8 . .
C5 C4 H4B 107.8 . .
H4A C4 H4B 107.1 . .
C4 C5 C14 109.2(3) . .
C4 C5 C6 106.9(3) . .
C14 C5 C6 112.6(3) . .
C4 C5 C10 113.6(3) . .
C14 C5 C10 106.8(3) . .
C6 C5 C10 107.8(3) . .
N3 C6 C5 116.0(3) . .
N3 C6 H6A 108.3 . .
C5 C6 H6A 108.3 . .
N3 C6 H6B 108.3 . .
C5 C6 H6B 108.3 . .
H6A C6 H6B 107.4 . .
N4 C7 N3 112.1(4) . .
N4 C7 H7 124.0 . .
N3 C7 H7 124.0 . .
C9 C8 N3 106.1(4) . .
C9 C8 H8 126.9 . .
N3 C8 H8 126.9 . .
C8 C9 N4 109.8(4) . .
C8 C9 H9 125.1 . .
N4 C9 H9 125.1 . .
N5 C10 C5 115.8(3) . .
N5 C10 H10A 108.3 . .
C5 C10 H10A 108.3 . .
N5 C10 H10B 108.3 . .
C5 C10 H10B 108.3 . .
H10A C10 H10B 107.4 . .
N6 C11 N5 112.0(4) . .
N6 C11 H11 124.0 . .
N5 C11 H11 124.0 . .
C13 C12 N6 111.0(4) . .
C13 C12 H12 124.5 . .
N6 C12 H12 124.5 . .
C12 C13 N5 106.2(4) . .
C12 C13 H13 126.9 . .
N5 C13 H13 126.9 . .
N8 C14 C5 116.2(3) . .
N8 C14 H14A 108.2 . .
C5 C14 H14A 108.2 . .
N8 C14 H14B 108.2 . .
C5 C14 H14B 108.2 . .
H14A C14 H14B 107.4 . .
N7 C15 N8 111.3(4) . .
N7 C15 H15 124.3 . .
N8 C15 H15 124.3 . .
C17 C16 N8 107.1(3) . .
C17 C16 H16 126.4 . .
N8 C16 H16 126.4 . .
C16 C17 N7 109.2(4) . .
C16 C17 H17 125.4 . .
N7 C17 H17 125.4 . .
O1 C18 O2 119.9(3) . .
O1 C18 C19 120.6(4) . .
O2 C18 C19 119.3(4) . .
O1 C18 Co2 61.14(19) . .
O2 C18 Co2 58.92(18) . .
C19 C18 Co2 171.7(3) . .
C20 C19 C24 120.0(4) . .
C20 C19 C18 121.1(4) . .
C24 C19 C18 118.9(4) . .
C19 C20 C21 120.3(4) . .
C19 C20 H20 119.8 . .
C21 C20 H20 119.8 . .
C22 C21 C20 119.0(4) . .
C22 C21 C25 120.6(3) . .
C20 C21 C25 120.3(4) . .
C23 C22 C21 121.2(4) . .
C23 C22 H22 119.4 . .
C21 C22 H22 119.4 . .
C22 C23 C24 119.5(4) . .
C22 C23 C26 122.5(3) . .
C24 C23 C26 118.0(4) . .
C19 C24 C23 119.9(4) . .
C19 C24 H24 120.0 . .
C23 C24 H24 120.0 . .
O6 C25 O5 124.4(4) . .
O6 C25 C21 119.6(4) . .
O5 C25 C21 116.0(4) . .
O4 C26 O3 120.5(4) . .
O4 C26 C23 119.8(4) . .
O3 C26 C23 119.7(4) . .
O4 C26 Co1 66.5(2) . .
O3 C26 Co1 54.1(2) . .
C23 C26 Co1 172.6(3) . .
C1 N1 C2 105.6(4) . .
C1 N1 Co1 128.6(4) . 1_545
C2 N1 Co1 125.7(3) . 1_545
C1 N2 C3 106.4(4) . .
C1 N2 C4 125.9(4) . .
C3 N2 C4 127.3(4) . .
C7 N3 C8 106.8(3) . .
C7 N3 C6 127.9(3) . .
C8 N3 C6 125.4(4) . .
C7 N4 C9 105.2(4) . .
C7 N4 Co2 126.0(3) . .
C9 N4 Co2 127.3(3) . .
C11 N5 C13 106.0(4) . .
C11 N5 C10 126.5(4) . .
C13 N5 C10 127.4(4) . .
C11 N6 C12 104.7(4) . .
C15 N7 C17 106.4(3) . .
C15 N7 Co1 127.5(3) . 2_664
C17 N7 Co1 126.1(3) . 2_664
C15 N8 C16 106.0(3) . .
C15 N8 C14 124.3(3) . .
C16 N8 C14 129.6(3) . .
C18 O1 Co2 87.9(2) . .
C18 O2 Co2 90.0(2) . .
C26 O3 Co1 95.4(3) . .
C26 O4 Co1 83.9(2) . .
C25 O5 Co1 122.4(3) . 2_564

loop_
_geom_bond_atom_site_label_1
_geom_bond_atom_site_label_2
_geom_bond_distance
_geom_bond_site_symmetry_2
Co1 O5 1.984(4) 2_564
Co1 O3 2.033(3) .
Co1 N7 2.042(3) 2_664
Co1 N1 2.047(4) 1_565
Co1 O4 2.305(3) .
Co1 C26 2.499(4) .
Co2 O2 2.102(3) .
Co2 O2 2.102(3) 2
Co2 N4 2.141(4) 2
Co2 N4 2.141(4) .
Co2 O1 2.151(3) .
Co2 O1 2.151(3) 2
Co2 C18 2.455(4) 2
Co2 C18 2.455(4) .
C1 N1 1.303(6) .
C1 N2 1.352(6) .
C1 H1 0.9300 .
C2 C3 1.345(7) .
C2 N1 1.363(7) .
C2 H2 0.9300 .
C3 N2 1.376(6) .
C3 H3 0.9300 .
C4 N2 1.470(5) .
C4 C5 1.534(6) .
C4 H4A 0.9700 .
C4 H4B 0.9700 .
C5 C14 1.545(6) .
C5 C6 1.549(5) .
C5 C10 1.550(6) .
C6 N3 1.466(5) .
C6 H6A 0.9700 .
C6 H6B 0.9700 .
C7 N4 1.314(5) .
C7 N3 1.345(6) .
C7 H7 0.9300 .
C8 C9 1.357(7) .
C8 N3 1.374(5) .
C8 H8 0.9300 .
C9 N4 1.377(6) .
C9 H9 0.9300 .
C10 N5 1.470(5) .
C10 H10A 0.9700 .
C10 H10B 0.9700 .
C11 N6 1.318(6) .
C11 N5 1.352(6) .
C11 H11 0.9300 .
C12 C13 1.344(7) .
C12 N6 1.355(6) .
C12 H12 0.9300 .
C13 N5 1.367(6) .
C13 H13 0.9300 .
C14 N8 1.456(5) .
C14 H14A 0.9700 .
C14 H14B 0.9700 .
C15 N7 1.302(6) .
C15 N8 1.357(5) .
C15 H15 0.9300 .
C16 C17 1.336(6) .
C16 N8 1.379(6) .
C16 H16 0.9300 .
C17 N7 1.378(6) .
C17 H17 0.9300 .
C18 O1 1.264(5) .
C18 O2 1.268(5) .
C18 C19 1.486(5) .
C19 C20 1.387(6) .
C19 C24 1.391(6) .
C20 C21 1.393(5) .
C20 H20 0.9300 .
C21 C22 1.387(6) .
C21 C25 1.507(6) .
C22 C23 1.381(6) .
C22 H22 0.9300 .
C23 C24 1.393(6) .
C23 C26 1.495(6) .
C24 H24 0.9300 .
C25 O6 1.227(6) .
C25 O5 1.283(6) .
C26 O4 1.243(5) .
C26 O3 1.275(5) .
N1 Co1 2.047(4) 1_545
N7 Co1 2.042(3) 2_664
O5 Co1 1.984(4) 2_564

loop_
_geom_torsion_atom_site_label_1
_geom_torsion_atom_site_label_2
_geom_torsion_atom_site_label_3
_geom_torsion_atom_site_label_4
_geom_torsion
_geom_torsion_site_symmetry_1
_geom_torsion_site_symmetry_4
N1 C2 C3 N2 -0.2(5) . .
N2 C4 C5 C14 52.1(5) . .
N2 C4 C5 C6 174.2(4) . .
N2 C4 C5 C10 -67.0(5) . .
C4 C5 C6 N3 -49.5(5) . .
C14 C5 C6 N3 70.3(4) . .
C10 C5 C6 N3 -172.1(3) . .
N3 C8 C9 N4 -0.8(5) . .
C4 C5 C10 N5 -56.8(5) . .
C14 C5 C10 N5 -177.3(3) . .
C6 C5 C10 N5 61.4(5) . .
N6 C12 C13 N5 1.2(5) . .
C4 C5 C14 N8 -175.5(3) . .
C6 C5 C14 N8 65.9(4) . .
C10 C5 C14 N8 -52.3(4) . .
N8 C16 C17 N7 0.2(5) . .
O2 Co2 C18 O1 -175.5(4) . .
O2 Co2 C18 O1 4.5(4) 2 .
N4 Co2 C18 O1 -90.2(2) 2 .
N4 Co2 C18 O1 89.8(2) . .
O1 Co2 C18 O1 180.0 2 .
C18 Co2 C18 O1 29(78) 2 .
O2 Co2 C18 O2 180.0 2 .
N4 Co2 C18 O2 85.4(2) 2 .
N4 Co2 C18 O2 -94.6(2) . .
O1 Co2 C18 O2 175.5(4) . .
O1 Co2 C18 O2 -4.5(4) 2 .
C18 Co2 C18 O2 -155(78) 2 .
O2 Co2 C18 C19 80(2) . .
O2 Co2 C18 C19 -100(2) 2 .
N4 Co2 C18 C19 165(2) 2 .
N4 Co2 C18 C19 -15(2) . .
O1 Co2 C18 C19 -104(2) . .
O1 Co2 C18 C19 76(2) 2 .
C18 Co2 C18 C19 -75(78) 2 .
O1 C18 C19 C20 -3.2(6) . .
O2 C18 C19 C20 172.0(4) . .
Co2 C18 C19 C20 97(2) . .
O1 C18 C19 C24 178.2(4) . .
O2 C18 C19 C24 -6.6(6) . .
Co2 C18 C19 C24 -82(2) . .
C24 C19 C20 C21 2.4(6) . .
C18 C19 C20 C21 -176.2(4) . .
C19 C20 C21 C22 -0.5(6) . .
C19 C20 C21 C25 -177.9(4) . .
C20 C21 C22 C23 -1.3(7) . .
C25 C21 C22 C23 176.1(4) . .
C21 C22 C23 C24 1.0(7) . .
C21 C22 C23 C26 -177.3(4) . .
C20 C19 C24 C23 -2.7(6) . .
C18 C19 C24 C23 176.0(4) . .
C22 C23 C24 C19 1.0(7) . .
C26 C23 C24 C19 179.4(4) . .
C22 C21 C25 O6 74.5(6) . .
C20 C21 C25 O6 -108.1(5) . .
C22 C21 C25 O5 -104.9(5) . .
C20 C21 C25 O5 72.4(6) . .
C22 C23 C26 O4 168.9(5) . .
C24 C23 C26 O4 -9.4(7) . .
C22 C23 C26 O3 -10.1(7) . .
C24 C23 C26 O3 171.5(4) . .
C22 C23 C26 Co1 22(3) . .
C24 C23 C26 Co1 -157(2) . .
O5 Co1 C26 O4 -50.0(3) 2_564 .
O3 Co1 C26 O4 176.4(5) . .
N7 Co1 C26 O4 -177.7(3) 2_664 .
N1 Co1 C26 O4 63.7(3) 1_565 .
O5 Co1 C26 O3 133.6(3) 2_564 .
N7 Co1 C26 O3 5.9(4) 2_664 .
N1 Co1 C26 O3 -112.7(3) 1_565 .
O4 Co1 C26 O3 -176.4(5) . .
O5 Co1 C26 C23 99(3) 2_564 .
O3 Co1 C26 C23 -35(2) . .
N7 Co1 C26 C23 -29(3) 2_664 .
N1 Co1 C26 C23 -147(3) 1_565 .
O4 Co1 C26 C23 149(3) . .
N2 C1 N1 C2 1.2(5) . .
N2 C1 N1 Co1 -175.2(3) . 1_545
C3 C2 N1 C1 -0.6(5) . .
C3 C2 N1 Co1 175.9(3) . 1_545
N1 C1 N2 C3 -1.3(5) . .
N1 C1 N2 C4 -174.2(3) . .
C2 C3 N2 C1 0.9(5) . .
C2 C3 N2 C4 173.6(4) . .
C5 C4 N2 C1 -84.1(5) . .
C5 C4 N2 C3 104.6(5) . .
N4 C7 N3 C8 -0.5(5) . .
N4 C7 N3 C6 178.9(4) . .
C9 C8 N3 C7 0.8(5) . .
C9 C8 N3 C6 -178.6(4) . .
C5 C6 N3 C7 -82.0(5) . .
C5 C6 N3 C8 97.3(5) . .
N3 C7 N4 C9 0.0(5) . .
N3 C7 N4 Co2 -166.9(3) . .
C8 C9 N4 C7 0.5(5) . .
C8 C9 N4 Co2 167.2(3) . .
O2 Co2 N4 C7 -20.7(3) . .
O2 Co2 N4 C7 159.3(3) 2 .
N4 Co2 N4 C7 -144(20) 2 .
O1 Co2 N4 C7 41.3(3) . .
O1 Co2 N4 C7 -138.7(3) 2 .
C18 Co2 N4 C7 -169.7(4) 2 .
C18 Co2 N4 C7 10.3(4) . .
O2 Co2 N4 C9 175.3(3) . .
O2 Co2 N4 C9 -4.7(3) 2 .
N4 Co2 N4 C9 52(21) 2 .
O1 Co2 N4 C9 -122.7(3) . .
O1 Co2 N4 C9 57.3(3) 2 .
C18 Co2 N4 C9 26.3(3) 2 .
C18 Co2 N4 C9 -153.7(3) . .
N6 C11 N5 C13 1.3(5) . .
N6 C11 N5 C10 178.8(4) . .
C12 C13 N5 C11 -1.5(5) . .
C12 C13 N5 C10 -179.0(4) . .
C5 C10 N5 C11 101.6(5) . .
C5 C10 N5 C13 -81.4(5) . .
N5 C11 N6 C12 -0.5(5) . .
C13 C12 N6 C11 -0.5(6) . .
N8 C15 N7 C17 -0.7(5) . .
N8 C15 N7 Co1 178.0(3) . 2_664
C16 C17 N7 C15 0.3(5) . .
C16 C17 N7 Co1 -178.4(3) . 2_664
N7 C15 N8 C16 0.8(5) . .
N7 C15 N8 C14 177.8(4) . .
C17 C16 N8 C15 -0.6(5) . .
C17 C16 N8 C14 -177.3(4) . .
C5 C14 N8 C15 105.2(4) . .
C5 C14 N8 C16 -78.7(5) . .
O2 C18 O1 Co2 -4.4(4) . .
C19 C18 O1 Co2 170.7(4) . .
O2 Co2 O1 C18 2.6(2) . .
O2 Co2 O1 C18 -177.4(2) 2 .
N4 Co2 O1 C18 91.5(2) 2 .
N4 Co2 O1 C18 -88.5(2) . .
O1 Co2 O1 C18 -161(28) 2 .
C18 Co2 O1 C18 180.0 2 .
O1 C18 O2 Co2 4.5(4) . .
C19 C18 O2 Co2 -170.7(3) . .
O2 Co2 O2 C18 6(100) 2 .
N4 Co2 O2 C18 -95.6(2) 2 .
N4 Co2 O2 C18 84.4(2) . .
O1 Co2 O2 C18 -2.6(2) . .
O1 Co2 O2 C18 177.4(2) 2 .
C18 Co2 O2 C18 180.0 2 .
O4 C26 O3 Co1 -3.9(5) . .
C23 C26 O3 Co1 175.2(4) . .
O5 Co1 O3 C26 -58.4(3) 2_564 .
N7 Co1 O3 C26 -175.5(3) 2_664 .
N1 Co1 O3 C26 77.3(3) 1_565 .
O4 Co1 O3 C26 2.1(3) . .
O3 C26 O4 Co1 3.4(4) . .
C23 C26 O4 Co1 -175.6(4) . .
O5 Co1 O4 C26 132.6(3) 2_564 .
O3 Co1 O4 C26 -2.1(3) . .
N7 Co1 O4 C26 5.4(7) 2_664 .
N1 Co1 O4 C26 -119.5(3) 1_565 .
O6 C25 O5 Co1 -163.9(4) . 2_564
C21 C25 O5 Co1 15.5(5) . 2_564
